data_7157252
loop_
_publ_author_name
'Das, Arup Jyoti'
'Borgohain, Hemi'
'Sarma, Bipul'
'Das, Sajal Kumar'

_publ_section_title
;
 Switching of regioselectivity in base-mediated diastereoselective
 annulation of 2,3-epoxy tosylates and their N-tosylaziridine analogs with
 2-mercaptobenzimidazole.
;
_journal_issue 3
_journal_name_full 'Organic &amp; biomolecular chemistry'
_journal_page_first 441
_journal_page_last 449
_journal_paper_doi 10.1039/c9ob02454a
_journal_volume 18
_journal_year 2020
_chemical_formula_sum 'C16 H12 Br F N2 O S'
_chemical_formula_weight 379.25
_space_group_crystal_system monoclinic
_space_group_IT_number 14
_space_group_name_Hall '-P 2ybc'
_space_group_name_H-M_alt 'P 1 21/c 1'
_atom_sites_solution_hydrogens mixed
_audit_creation_method SHELXL-2014/7
_audit_update_record
;
2019-10-29 deposited with the CCDC.	2019-12-12 downloaded from the CCDC.
;
_cell_angle_alpha 90
_cell_angle_beta 132.808(18)
_cell_angle_gamma 90
_cell_formula_units_Z 8
_cell_length_a 21.440(8)
_cell_length_b 6.442(2)
_cell_length_c 30.004(9)
_cell_measurement_reflns_used 5843
_cell_measurement_temperature 296(2)
_cell_measurement_theta_max 19.93
_cell_measurement_theta_min 2.72
_cell_volume 3040.2(19)
_computing_cell_refinement 'Bruker SAINT'
_computing_data_collection 'Bruker APEX2'
_computing_data_reduction 'Bruker SAINT'
_computing_molecular_graphics 'Bruker SHELXTL'
_computing_publication_material 'Bruker SHELXTL'
_computing_structure_refinement 'SHELXL-2014/7 (Sheldrick, 2014)'
_computing_structure_solution 'SHELXS-97 (Sheldrick 2008)'
_diffrn_ambient_temperature 296(2)
_diffrn_measured_fraction_theta_full 1.000
_diffrn_measured_fraction_theta_max 1.000
_diffrn_measurement_device_type 'Bruker APEX-II CCD'
_diffrn_measurement_method '\f and \w scans'
_diffrn_radiation_type MoK\a
_diffrn_radiation_wavelength 0.71073
_diffrn_reflns_av_R_equivalents 0.2372
_diffrn_reflns_av_unetI/netI 0.1322
_diffrn_reflns_Laue_measured_fraction_full 1.000
_diffrn_reflns_Laue_measured_fraction_max 1.000
_diffrn_reflns_limit_h_max 25
_diffrn_reflns_limit_h_min -25
_diffrn_reflns_limit_k_max 7
_diffrn_reflns_limit_k_min -7
_diffrn_reflns_limit_l_max 35
_diffrn_reflns_limit_l_min -35
_diffrn_reflns_number 70108
_diffrn_reflns_point_group_measured_fraction_full 1.000
_diffrn_reflns_point_group_measured_fraction_max 1.000
_diffrn_reflns_theta_full 24.999
_diffrn_reflns_theta_max 24.999
_diffrn_reflns_theta_min 1.295
_exptl_absorpt_coefficient_mu 2.854
_exptl_absorpt_correction_T_max 0.766
_exptl_absorpt_correction_T_min 0.626
_exptl_absorpt_correction_type multi-scan
_exptl_absorpt_process_details SADABS
_exptl_crystal_colour colourless
_exptl_crystal_density_diffrn 1.657
_exptl_crystal_description plate
_exptl_crystal_F_000 1520
_exptl_crystal_recrystallization_method 'Re-crystallisation from solvent: Ehtylacetate'
_exptl_crystal_size_max 0.180
_exptl_crystal_size_mid 0.110
_exptl_crystal_size_min 0.100
_refine_diff_density_max 0.873
_refine_diff_density_min -1.000
_refine_diff_density_rms 0.128
_refine_ls_extinction_method none
_refine_ls_goodness_of_fit_ref 0.755
_refine_ls_hydrogen_treatment mixed
_refine_ls_matrix_type full
_refine_ls_number_parameters 405
_refine_ls_number_reflns 5363
_refine_ls_number_restraints 2
_refine_ls_restrained_S_all 0.755
_refine_ls_R_factor_all 0.1137
_refine_ls_R_factor_gt 0.0663
_refine_ls_shift/su_max 0.000
_refine_ls_shift/su_mean 0.000
_refine_ls_structure_factor_coef Fsqd
_refine_ls_weighting_details 'w=1/[\s^2^(Fo^2^)+(0.1619P)^2^+24.9025P] where P=(Fo^2^+2Fc^2^)/3'
_refine_ls_weighting_scheme calc
_refine_ls_wR_factor_gt 0.1844
_refine_ls_wR_factor_ref 0.2386
_reflns_Friedel_coverage 0.000
_reflns_number_gt 3505
_reflns_number_total 5363
_reflns_threshold_expression 'I > 2\s(I)'
_cod_data_source_file c9ob02454a2.cif
_cod_data_source_block hbh17
_cod_depositor_comments 'Adding full bibliography for 7157250--7157253.cif.'
_cod_original_sg_symbol_H-M 'P 21/c'
_cod_database_code 7157252
_shelx_shelxl_version_number 2014/7
_shelx_space_group_comment
;
The symmetry employed for this shelxl refinement is uniquely defined
by the following loop, which should always be used as a source of
symmetry information in preference to the above space-group names.
They are only intended as comments.
;
_shelx_estimated_absorpt_t_min 0.628
_shelx_estimated_absorpt_t_max 0.763
_exptl_absorpt_special_details SADABS

loop_
_space_group_symop_operation_xyz
'x, y, z'
'-x, y+1/2, -z+1/2'
'-x, -y, -z'
'x, -y-1/2, z-1/2'

loop_
_atom_site_label
_atom_site_type_symbol
_atom_site_fract_x
_atom_site_fract_y
_atom_site_fract_z
_atom_site_U_iso_or_equiv
_atom_site_adp_type
_atom_site_occupancy
_atom_site_site_symmetry_order
_atom_site_calc_flag
_atom_site_refinement_flags_posn
_atom_site_refinement_flags_adp
Br1 Br 0.68160(6) 0.65442(16) 0.29839(4) 0.0588(3) Uani 1 1 d . .
S6 S 0.47225(12) 0.7036(3) 0.02649(8) 0.0354(4) Uani 1 1 d . .
F3 F 0.4438(4) 1.3590(7) 0.1512(2) 0.0622(14) Uani 1 1 d . .
O3 O 0.4035(3) 1.1520(8) -0.0016(2) 0.0350(11) Uani 1 1 d D .
N5 N 0.3466(4) 0.5152(9) 0.0106(3) 0.0355(14) Uani 1 1 d . .
N6 N 0.3829(3) 0.8224(8) 0.0579(2) 0.0266(12) Uani 1 1 d . .
C32 C 0.3183(4) 0.7430(11) 0.0530(3) 0.0298(15) Uani 1 1 d . .
C33 C 0.2795(5) 0.8236(12) 0.0727(3) 0.0380(17) Uani 1 1 d . .
H33 H 0.2935 0.9534 0.0909 0.046 Uiso 1 1 calc R U
C34 C 0.2192(5) 0.6975(14) 0.0631(4) 0.046(2) Uani 1 1 d . .
H34 H 0.1920 0.7434 0.0756 0.056 Uiso 1 1 calc R U
C35 C 0.1978(5) 0.5029(14) 0.0353(4) 0.050(2) Uani 1 1 d . .
H35 H 0.1578 0.4214 0.0305 0.060 Uiso 1 1 calc R U
C36 C 0.2350(5) 0.4306(13) 0.0149(4) 0.0460(19) Uani 1 1 d . .
H36 H 0.2196 0.3027 -0.0045 0.055 Uiso 1 1 calc R U
C37 C 0.2966(5) 0.5532(11) 0.0239(3) 0.0344(16) Uani 1 1 d . .
C38 C 0.3968(4) 0.6783(10) 0.0321(3) 0.0288(15) Uani 1 1 d . .
C39 C 0.5261(5) 0.9383(11) 0.0704(3) 0.0327(15) Uani 1 1 d . .
H39A H 0.5689 0.9022 0.1132 0.039 Uiso 1 1 calc R U
H39B H 0.5551 0.9990 0.0591 0.039 Uiso 1 1 calc R U
C40 C 0.4664(4) 1.0991(10) 0.0613(3) 0.0288(14) Uani 1 1 d . .
H40 H 0.4995 1.2241 0.0841 0.035 Uiso 1 1 calc R U
C41 C 0.4876(4) 1.0203(11) 0.1536(3) 0.0303(15) Uani 1 1 d . .
C42 C 0.5427(4) 0.8557(11) 0.1882(3) 0.0344(16) Uani 1 1 d . .
H42 H 0.5394 0.7359 0.1694 0.041 Uiso 1 1 calc R U
C43 C 0.6030(5) 0.8719(13) 0.2513(3) 0.0389(17) Uani 1 1 d . .
C44 C 0.6086(6) 1.0448(14) 0.2807(4) 0.050(2) Uani 1 1 d . .
H44 H 0.6489 1.0513 0.3229 0.060 Uiso 1 1 calc R U
C45 C 0.5539(6) 1.2087(14) 0.2469(4) 0.051(2) Uani 1 1 d . .
H45 H 0.5561 1.3264 0.2659 0.062 Uiso 1 1 calc R U
C46 C 0.4958(5) 1.1943(12) 0.1843(3) 0.0413(18) Uani 1 1 d . .
C47 C 0.4245(4) 1.0235(9) 0.0847(3) 0.0273(14) Uani 1 1 d . .
H47 H 0.3801 1.1238 0.0708 0.033 Uiso 1 1 calc R U
Br3 Br -0.19382(7) 0.01381(18) 0.10227(5) 0.0730(4) Uani 1 1 d . .
S7 S 0.05820(15) 0.0369(3) 0.07206(9) 0.0501(6) Uani 1 1 d . .
F1 F 0.0597(4) 0.6985(8) 0.2120(3) 0.0764(17) Uani 1 1 d . .
O1 O 0.1244(4) 0.4927(8) 0.1109(3) 0.0455(13) Uani 1 1 d D .
N1 N 0.1727(4) -0.1424(9) 0.1808(3) 0.0358(14) Uani 1 1 d . .
N2 N 0.1303(4) 0.1691(9) 0.1850(2) 0.0335(13) Uani 1 1 d . .
C1 C 0.1923(4) 0.0997(11) 0.2448(3) 0.0327(16) Uani 1 1 d . .
C2 C 0.2281(5) 0.1919(13) 0.2996(3) 0.0403(18) Uani 1 1 d . .
H2 H 0.2111 0.3223 0.3012 0.048 Uiso 1 1 calc R U
C3 C 0.2910(5) 0.0787(15) 0.3521(3) 0.050(2) Uani 1 1 d . .
H3 H 0.3167 0.1342 0.3898 0.060 Uiso 1 1 calc R U
C4 C 0.3159(6) -0.1154(16) 0.3490(4) 0.055(2) Uani 1 1 d . .
H4 H 0.3576 -0.1876 0.3848 0.066 Uiso 1 1 calc R U
C5 C 0.2810(5) -0.2039(14) 0.2948(4) 0.049(2) Uani 1 1 d . .
H5 H 0.2989 -0.3337 0.2936 0.059 Uiso 1 1 calc R U
C6 C 0.2178(5) -0.0943(11) 0.2411(3) 0.0378(17) Uani 1 1 d . .
C7 C 0.1231(4) 0.0185(10) 0.1502(3) 0.0298(15) Uani 1 1 d . .
C8 C 0.0022(5) 0.2773(12) 0.0561(3) 0.0393(17) Uani 1 1 d . .
H8A H -0.0184 0.3338 0.0181 0.047 Uiso 1 1 calc R U
H8B H -0.0468 0.2474 0.0509 0.047 Uiso 1 1 calc R U
C9 C 0.0564(5) 0.4400(11) 0.1054(3) 0.0346(16) Uani 1 1 d . .
H9 H 0.0214 0.5644 0.0923 0.041 Uiso 1 1 calc R U
C10 C 0.0866(5) 0.3698(10) 0.1669(3) 0.0344(16) Uani 1 1 d . .
H10 H 0.1289 0.4714 0.1974 0.041 Uiso 1 1 calc R U
C11 C 0.0164(4) 0.3681(11) 0.1672(3) 0.0311(15) Uani 1 1 d . .
C12 C 0.0048(6) 0.5342(13) 0.1893(4) 0.052(2) Uani 1 1 d . .
C13 C -0.0591(7) 0.5492(16) 0.1900(5) 0.068(3) Uani 1 1 d . .
H13 H -0.0627 0.6637 0.2070 0.081 Uiso 1 1 calc R U
C14 C -0.1169(6) 0.3898(16) 0.1646(5) 0.061(3) Uani 1 1 d . .
H14 H -0.1609 0.3957 0.1639 0.073 Uiso 1 1 calc R U
C15 C -0.1095(5) 0.2218(14) 0.1404(4) 0.047(2) Uani 1 1 d . .
C16 C -0.0423(5) 0.2056(12) 0.1430(3) 0.0416(18) Uani 1 1 d . .
H16 H -0.0363 0.0865 0.1287 0.050 Uiso 1 1 calc R U
H1A H 0.137(5) 0.608(4) 0.126(2) 0.07(3) Uiso 1 1 d D .
H3A H 0.385(2) 1.251(5) 0.0031(19) 0.07(3) Uiso 1 1 d D .

loop_
_atom_site_aniso_label
_atom_site_aniso_U_11
_atom_site_aniso_U_22
_atom_site_aniso_U_33
_atom_site_aniso_U_23
_atom_site_aniso_U_13
_atom_site_aniso_U_12
Br1 0.0448(5) 0.0725(7) 0.0451(5) 0.0176(4) 0.0250(4) 0.0132(4)
S6 0.0439(11) 0.0321(9) 0.0410(10) -0.0045(8) 0.0331(9) 0.0014(8)
F3 0.089(4) 0.039(3) 0.050(3) -0.001(2) 0.044(3) 0.020(3)
O3 0.044(3) 0.035(3) 0.028(2) 0.001(2) 0.026(2) 0.004(2)
N5 0.033(3) 0.031(3) 0.039(3) -0.001(3) 0.023(3) -0.001(3)
N6 0.032(3) 0.026(3) 0.028(3) 0.000(2) 0.023(3) -0.002(2)
C32 0.028(4) 0.035(4) 0.028(3) 0.006(3) 0.019(3) 0.004(3)
C33 0.033(4) 0.044(4) 0.034(4) 0.004(3) 0.022(3) 0.003(3)
C34 0.031(4) 0.069(6) 0.043(4) 0.011(4) 0.026(4) 0.009(4)
C35 0.032(4) 0.057(5) 0.061(5) 0.012(4) 0.031(4) 0.000(4)
C36 0.039(4) 0.037(4) 0.048(5) 0.003(4) 0.024(4) -0.004(3)
C37 0.036(4) 0.027(4) 0.036(4) 0.006(3) 0.022(3) 0.006(3)
C38 0.035(4) 0.030(4) 0.023(3) 0.004(3) 0.020(3) 0.009(3)
C39 0.037(4) 0.039(4) 0.029(3) 0.000(3) 0.025(3) -0.002(3)
C40 0.035(4) 0.029(3) 0.027(3) -0.004(3) 0.023(3) -0.004(3)
C41 0.034(4) 0.034(4) 0.028(3) -0.004(3) 0.022(3) -0.001(3)
C42 0.037(4) 0.036(4) 0.028(3) -0.002(3) 0.021(3) -0.002(3)
C43 0.029(4) 0.052(5) 0.035(4) -0.001(3) 0.022(3) -0.005(3)
C44 0.050(5) 0.064(6) 0.028(4) -0.008(4) 0.024(4) -0.008(4)
C45 0.076(6) 0.050(5) 0.038(4) -0.014(4) 0.042(5) -0.011(5)
C46 0.045(5) 0.035(4) 0.039(4) -0.007(3) 0.027(4) 0.000(3)
C47 0.037(4) 0.019(3) 0.032(4) -0.003(3) 0.025(3) -0.001(3)
Br3 0.0606(7) 0.0875(8) 0.0719(7) -0.0044(6) 0.0454(6) -0.0223(5)
S7 0.0633(14) 0.0387(11) 0.0265(10) -0.0038(8) 0.0218(10) 0.0111(10)
F1 0.098(4) 0.051(3) 0.118(5) -0.035(3) 0.088(4) -0.023(3)
O1 0.066(4) 0.035(3) 0.058(3) -0.008(3) 0.051(3) -0.008(3)
N1 0.032(3) 0.033(3) 0.027(3) -0.001(3) 0.014(3) 0.000(3)
N2 0.036(3) 0.032(3) 0.025(3) -0.001(2) 0.018(3) 0.002(3)
C1 0.035(4) 0.039(4) 0.024(3) -0.002(3) 0.020(3) -0.005(3)
C2 0.043(4) 0.046(4) 0.029(4) -0.001(3) 0.023(4) -0.005(3)
C3 0.041(5) 0.075(6) 0.026(4) -0.004(4) 0.020(4) -0.011(4)
C4 0.043(5) 0.078(7) 0.032(4) 0.013(4) 0.021(4) 0.012(5)
C5 0.033(4) 0.055(5) 0.043(5) 0.013(4) 0.020(4) 0.006(4)
C6 0.029(4) 0.036(4) 0.039(4) 0.003(3) 0.019(3) -0.001(3)
C7 0.033(4) 0.025(3) 0.031(4) -0.005(3) 0.022(3) -0.004(3)
C8 0.035(4) 0.040(4) 0.029(4) 0.008(3) 0.016(3) 0.008(3)
C9 0.047(4) 0.024(3) 0.043(4) 0.001(3) 0.034(4) 0.000(3)
C10 0.041(4) 0.024(3) 0.034(4) -0.003(3) 0.024(3) 0.004(3)
C11 0.037(4) 0.030(4) 0.031(4) 0.001(3) 0.025(3) 0.002(3)
C12 0.059(6) 0.046(5) 0.055(5) -0.009(4) 0.041(5) -0.005(4)
C13 0.079(7) 0.062(6) 0.094(8) -0.011(5) 0.071(7) 0.010(5)
C14 0.063(6) 0.073(7) 0.084(7) 0.005(5) 0.065(6) 0.008(5)
C15 0.039(4) 0.059(5) 0.041(4) 0.010(4) 0.027(4) 0.000(4)
C16 0.050(5) 0.036(4) 0.043(4) 0.005(3) 0.033(4) 0.005(3)

loop_
_atom_type_symbol
_atom_type_description
_atom_type_scat_dispersion_real
_atom_type_scat_dispersion_imag
_atom_type_scat_source
C C 0.0033 0.0016 'International Tables Vol C Tables 4.2.6.8 and 6.1.1.4'
Br Br -0.2901 2.4595 'International Tables Vol C Tables 4.2.6.8 and 6.1.1.4'
F F 0.0171 0.0103 'International Tables Vol C Tables 4.2.6.8 and 6.1.1.4'
N N 0.0061 0.0033 'International Tables Vol C Tables 4.2.6.8 and 6.1.1.4'
O O 0.0106 0.0060 'International Tables Vol C Tables 4.2.6.8 and 6.1.1.4'
S S 0.1246 0.1234 'International Tables Vol C Tables 4.2.6.8 and 6.1.1.4'
H H 0.0000 0.0000 'International Tables Vol C Tables 4.2.6.8 and 6.1.1.4'

loop_
_geom_angle_atom_site_label_1
_geom_angle_atom_site_label_2
_geom_angle_atom_site_label_3
_geom_angle
C38 S6 C39 100.5(3)
C40 O3 H3A 95(3)
C38 N5 C37 104.5(6)
C38 N6 C32 106.0(5)
C38 N6 C47 128.8(5)
C32 N6 C47 125.2(5)
C37 C32 N6 105.9(6)
C37 C32 C33 123.4(7)
N6 C32 C33 130.7(7)
C34 C33 C32 115.6(7)
C34 C33 H33 122.2
C32 C33 H33 122.2
C33 C34 C35 122.2(8)
C33 C34 H34 118.9
C35 C34 H34 118.9
C36 C35 C34 120.9(8)
C36 C35 H35 119.5
C34 C35 H35 119.5
C35 C36 C37 118.7(8)
C35 C36 H36 120.6
C37 C36 H36 120.6
C32 C37 N5 110.0(6)
C32 C37 C36 119.1(7)
N5 C37 C36 130.8(7)
N5 C38 N6 113.6(6)
N5 C38 S6 122.0(5)
N6 C38 S6 124.4(5)
C40 C39 S6 113.2(5)
C40 C39 H39A 108.9
S6 C39 H39A 108.9
C40 C39 H39B 108.9
S6 C39 H39B 108.9
H39A C39 H39B 107.7
O3 C40 C39 108.8(5)
O3 C40 C47 111.0(5)
C39 C40 C47 112.5(5)
O3 C40 H40 108.2
C39 C40 H40 108.2
C47 C40 H40 108.2
C46 C41 C42 117.5(6)
C46 C41 C47 119.2(6)
C42 C41 C47 123.0(6)
C41 C42 C43 119.3(7)
C41 C42 H42 120.3
C43 C42 H42 120.3
C44 C43 C42 121.9(7)
C44 C43 Br1 118.5(6)
C42 C43 Br1 119.5(6)
C43 C44 C45 119.4(7)
C43 C44 H44 120.3
C45 C44 H44 120.3
C44 C45 C46 118.5(7)
C44 C45 H45 120.7
C46 C45 H45 120.7
F3 C46 C45 118.4(7)
F3 C46 C41 118.3(6)
C45 C46 C41 123.3(7)
N6 C47 C41 112.5(5)
N6 C47 C40 110.8(5)
C41 C47 C40 111.6(6)
N6 C47 H47 107.2
C41 C47 H47 107.2
C40 C47 H47 107.2
C7 S7 C8 101.2(3)
C9 O1 H1A 102(7)
C7 N1 C6 104.6(6)
C7 N2 C1 105.8(6)
C7 N2 C10 129.5(6)
C1 N2 C10 124.7(6)
C2 C1 N2 131.5(7)
C2 C1 C6 123.1(7)
N2 C1 C6 105.4(6)
C1 C2 C3 116.4(8)
C1 C2 H2 121.8
C3 C2 H2 121.8
C4 C3 C2 121.1(8)
C4 C3 H3 119.4
C2 C3 H3 119.4
C5 C4 C3 122.0(8)
C5 C4 H4 119.0
C3 C4 H4 119.0
C4 C5 C6 118.4(8)
C4 C5 H5 120.8
C6 C5 H5 120.8
N1 C6 C1 109.9(6)
N1 C6 C5 131.2(7)
C1 C6 C5 118.9(7)
N1 C7 N2 114.3(6)
N1 C7 S7 121.6(5)
N2 C7 S7 124.0(5)
C9 C8 S7 113.7(5)
C9 C8 H8A 108.8
S7 C8 H8A 108.8
C9 C8 H8B 108.8
S7 C8 H8B 108.8
H8A C8 H8B 107.7
O1 C9 C8 109.2(6)
O1 C9 C10 111.9(6)
C8 C9 C10 112.5(6)
O1 C9 H9 107.7
C8 C9 H9 107.7
C10 C9 H9 107.7
N2 C10 C11 112.3(6)
N2 C10 C9 110.1(5)
C11 C10 C9 113.4(6)
N2 C10 H10 106.9
C11 C10 H10 106.9
C9 C10 H10 106.9
C12 C11 C16 116.1(7)
C12 C11 C10 120.5(7)
C16 C11 C10 123.3(6)
C11 C12 F1 117.8(7)
C11 C12 C13 124.7(8)
F1 C12 C13 117.5(8)
C14 C13 C12 117.9(8)
C14 C13 H13 121.0
C12 C13 H13 121.0
C15 C14 C13 119.8(8)
C15 C14 H14 120.1
C13 C14 H14 120.1
C14 C15 C16 121.2(8)
C14 C15 Br3 118.2(6)
C16 C15 Br3 120.7(7)
C15 C16 C11 120.3(7)
C15 C16 H16 119.9
C11 C16 H16 119.9

loop_
_geom_bond_atom_site_label_1
_geom_bond_atom_site_label_2
_geom_bond_distance
Br1 C43 1.888(8)
S6 C38 1.745(7)
S6 C39 1.813(7)
F3 C46 1.361(9)
O3 C40 1.428(8)
O3 H3A 0.8100(11)
N5 C38 1.317(9)
N5 C37 1.395(9)
N6 C38 1.364(8)
N6 C32 1.388(9)
N6 C47 1.465(8)
C32 C37 1.386(10)
C32 C33 1.405(10)
C33 C34 1.382(11)
C33 H33 0.9300
C34 C35 1.399(12)
C34 H34 0.9300
C35 C36 1.375(12)
C35 H35 0.9300
C36 C37 1.399(11)
C36 H36 0.9300
C39 C40 1.522(10)
C39 H39A 0.9700
C39 H39B 0.9700
C40 C47 1.545(9)
C40 H40 0.9800
C41 C46 1.384(10)
C41 C42 1.390(10)
C41 C47 1.518(9)
C42 C43 1.394(10)
C42 H42 0.9300
C43 C44 1.374(11)
C44 C45 1.379(12)
C44 H44 0.9300
C45 C46 1.382(11)
C45 H45 0.9300
C47 H47 0.9800
Br3 C15 1.888(8)
S7 C7 1.736(7)
S7 C8 1.813(8)
F1 C12 1.371(10)
O1 C9 1.395(9)
O1 H1A 0.8100(11)
N1 C7 1.312(9)
N1 C6 1.387(9)
N2 C7 1.355(9)
N2 C1 1.396(9)
N2 C10 1.467(9)
C1 C2 1.388(10)
C1 C6 1.398(11)
C2 C3 1.395(11)
C2 H2 0.9300
C3 C4 1.387(13)
C3 H3 0.9300
C4 C5 1.370(12)
C4 H4 0.9300
C5 C6 1.402(11)
C5 H5 0.9300
C8 C9 1.517(10)
C8 H8A 0.9700
C8 H8B 0.9700
C9 C10 1.548(10)
C9 H9 0.9800
C10 C11 1.512(10)
C10 H10 0.9800
C11 C12 1.369(11)
C11 C16 1.402(10)
C12 C13 1.386(13)
C13 C14 1.374(14)
C13 H13 0.9300
C14 C15 1.373(13)
C14 H14 0.9300
C15 C16 1.391(11)
C16 H16 0.9300

loop_
_geom_torsion_atom_site_label_1
_geom_torsion_atom_site_label_2
_geom_torsion_atom_site_label_3
_geom_torsion_atom_site_label_4
_geom_torsion
C38 N6 C32 C37 -0.2(7)
C47 N6 C32 C37 178.6(6)
C38 N6 C32 C33 178.8(7)
C47 N6 C32 C33 -2.3(11)
C37 C32 C33 C34 2.2(10)
N6 C32 C33 C34 -176.7(7)
C32 C33 C34 C35 -0.5(11)
C33 C34 C35 C36 -1.4(13)
C34 C35 C36 C37 1.6(12)
N6 C32 C37 N5 -0.3(7)
C33 C32 C37 N5 -179.4(6)
N6 C32 C37 C36 177.0(6)
C33 C32 C37 C36 -2.1(11)
C38 N5 C37 C32 0.6(7)
C38 N5 C37 C36 -176.2(8)
C35 C36 C37 C32 0.1(11)
C35 C36 C37 N5 176.8(8)
C37 N5 C38 N6 -0.8(7)
C37 N5 C38 S6 180.0(5)
C32 N6 C38 N5 0.7(7)
C47 N6 C38 N5 -178.1(6)
C32 N6 C38 S6 179.9(5)
C47 N6 C38 S6 1.1(9)
C39 S6 C38 N5 -174.2(6)
C39 S6 C38 N6 6.7(6)
C38 S6 C39 C40 -37.8(5)
S6 C39 C40 O3 -58.7(6)
S6 C39 C40 C47 64.7(6)
C46 C41 C42 C43 0.1(10)
C47 C41 C42 C43 175.2(6)
C41 C42 C43 C44 1.3(11)
C41 C42 C43 Br1 -177.0(5)
C42 C43 C44 C45 -0.8(12)
Br1 C43 C44 C45 177.5(6)
C43 C44 C45 C46 -0.9(13)
C44 C45 C46 F3 -177.9(8)
C44 C45 C46 C41 2.3(13)
C42 C41 C46 F3 178.3(7)
C47 C41 C46 F3 3.0(11)
C42 C41 C46 C45 -1.9(12)
C47 C41 C46 C45 -177.2(7)
C38 N6 C47 C41 -105.2(7)
C32 N6 C47 C41 76.3(8)
C38 N6 C47 C40 20.5(9)
C32 N6 C47 C40 -158.1(6)
C46 C41 C47 N6 -143.6(7)
C42 C41 C47 N6 41.3(9)
C46 C41 C47 C40 91.2(8)
C42 C41 C47 C40 -83.8(8)
O3 C40 C47 N6 68.7(7)
C39 C40 C47 N6 -53.5(7)
O3 C40 C47 C41 -165.2(5)
C39 C40 C47 C41 72.7(7)
C7 N2 C1 C2 177.3(8)
C10 N2 C1 C2 -0.8(12)
C7 N2 C1 C6 -0.4(7)
C10 N2 C1 C6 -178.5(6)
N2 C1 C2 C3 -178.6(7)
C6 C1 C2 C3 -1.3(11)
C1 C2 C3 C4 0.2(12)
C2 C3 C4 C5 0.7(14)
C3 C4 C5 C6 -0.6(13)
C7 N1 C6 C1 0.6(8)
C7 N1 C6 C5 -178.8(8)
C2 C1 C6 N1 -178.1(7)
N2 C1 C6 N1 -0.1(8)
C2 C1 C6 C5 1.4(11)
N2 C1 C6 C5 179.4(7)
C4 C5 C6 N1 178.9(8)
C4 C5 C6 C1 -0.5(12)
C6 N1 C7 N2 -0.9(8)
C6 N1 C7 S7 176.1(5)
C1 N2 C7 N1 0.9(8)
C10 N2 C7 N1 178.8(7)
C1 N2 C7 S7 -176.1(5)
C10 N2 C7 S7 1.9(11)
C8 S7 C7 N1 176.7(6)
C8 S7 C7 N2 -6.6(7)
C7 S7 C8 C9 35.9(6)
S7 C8 C9 O1 61.9(7)
S7 C8 C9 C10 -63.0(7)
C7 N2 C10 C11 103.4(8)
C1 N2 C10 C11 -79.0(8)
C7 N2 C10 C9 -24.0(10)
C1 N2 C10 C9 153.6(7)
O1 C9 C10 N2 -69.1(7)
C8 C9 C10 N2 54.3(8)
O1 C9 C10 C11 164.2(6)
C8 C9 C10 C11 -72.4(7)
N2 C10 C11 C12 138.6(7)
C9 C10 C11 C12 -95.9(8)
N2 C10 C11 C16 -44.4(9)
C9 C10 C11 C16 81.1(8)
C16 C11 C12 F1 -178.4(7)
C10 C11 C12 F1 -1.2(12)
C16 C11 C12 C13 0.9(13)
C10 C11 C12 C13 178.1(9)
C11 C12 C13 C14 -2.5(16)
F1 C12 C13 C14 176.9(9)
C12 C13 C14 C15 0.7(16)
C13 C14 C15 C16 2.6(14)
C13 C14 C15 Br3 -176.7(8)
C14 C15 C16 C11 -4.2(12)
Br3 C15 C16 C11 175.1(5)
C12 C11 C16 C15 2.4(11)
C10 C11 C16 C15 -174.7(7)
